data_7050661
loop_
_publ_author_name
'Senthil Kumar, V. S.'
'Christopher Pigge, F.'
'Rath, Nigam P.'

_publ_section_title
;
 Concomitant polymorphism and supramolecular isomerism in
 1,3,5-tris(4-cyanobenzoyl)benzene
;
_journal_issue 11
_journal_name_full 'New Journal of Chemistry'
_journal_page_first 1554
_journal_paper_doi 10.1039/b307492g
_journal_volume 27
_journal_year 2003
_chemical_formula_moiety 'C30 H15 N3 O3'
_chemical_formula_sum 'C30 H15 N3 O3'
_chemical_formula_weight 465.45
_chemical_name_common 1,3,5-tris(4-cyanobenzoyl)benzene)
_chemical_name_systematic
;
1,3,5-tris(4-cyanobenzoyl)benzene)
;
_space_group_IT_number 2
_symmetry_cell_setting triclinic
_symmetry_space_group_name_Hall '-P 1'
_symmetry_space_group_name_H-M 'P -1'
_atom_sites_solution_hydrogens geom
_atom_sites_solution_primary direct
_atom_sites_solution_secondary difmap
_audit_creation_method SHELXL-97
_cell_angle_alpha 71.790(2)
_cell_angle_beta 84.290(2)
_cell_angle_gamma 87.967(2)
_cell_formula_units_Z 2
_cell_length_a 5.9762(2)
_cell_length_b 13.9047(4)
_cell_length_c 14.2152(4)
_cell_measurement_temperature 200(2)
_cell_volume 1116.51(6)
_computing_cell_refinement 'Bruker SMART'
_computing_data_collection 'Bruker SMART'
_computing_data_reduction 'Bruker SAINT'
_computing_molecular_graphics 'Bruker SHELXTL (Sheldrick, 2002)'
_computing_publication_material 'Bruker SHELXTL (Sheldrick, 2002)'
_computing_structure_refinement 'Bruker SHELXTL (Sheldrick, 2002)'
_computing_structure_solution 'Bruker SHELXTL (Sheldrick, 2002)'
_diffrn_ambient_temperature 200(2)
_diffrn_measured_fraction_theta_full 0.993
_diffrn_measured_fraction_theta_max 0.993
_diffrn_measurement_device_type 'CCD area detector'
_diffrn_measurement_method 'phi and omega scans'
_diffrn_radiation_monochromator graphite
_diffrn_radiation_source 'fine-focus sealed tube'
_diffrn_radiation_type MoK\a
_diffrn_radiation_wavelength 0.71073
_diffrn_reflns_av_R_equivalents 0.0000
_diffrn_reflns_av_sigmaI/netI 0.0476
_diffrn_reflns_limit_h_max 7
_diffrn_reflns_limit_h_min -7
_diffrn_reflns_limit_k_max 18
_diffrn_reflns_limit_k_min -17
_diffrn_reflns_limit_l_max 18
_diffrn_reflns_limit_l_min 0
_diffrn_reflns_number 5486
_diffrn_reflns_theta_full 28.30
_diffrn_reflns_theta_max 28.30
_diffrn_reflns_theta_min 1.79
_diffrn_standards_decay_% 0
_exptl_absorpt_coefficient_mu 0.091
_exptl_absorpt_correction_T_max 0.9891
_exptl_absorpt_correction_T_min 0.9766
_exptl_absorpt_correction_type none
_exptl_crystal_colour colorless
_exptl_crystal_density_diffrn 1.384
_exptl_crystal_density_meas ?
_exptl_crystal_density_method 'not measured'
_exptl_crystal_description needle
_exptl_crystal_F_000 480
_exptl_crystal_size_max 0.26
_exptl_crystal_size_mid 0.22
_exptl_crystal_size_min 0.12
_refine_diff_density_max 0.261
_refine_diff_density_min -0.282
_refine_diff_density_rms 0.047
_refine_ls_extinction_method none
_refine_ls_goodness_of_fit_ref 1.037
_refine_ls_hydrogen_treatment mixed
_refine_ls_matrix_type full
_refine_ls_number_parameters 325
_refine_ls_number_reflns 5486
_refine_ls_number_restraints 0
_refine_ls_restrained_S_all 1.037
_refine_ls_R_factor_all 0.0897
_refine_ls_R_factor_gt 0.0530
_refine_ls_shift/su_max 0.000
_refine_ls_shift/su_mean 0.000
_refine_ls_structure_factor_coef Fsqd
_refine_ls_weighting_details 'calc w=1/[\s^2^(Fo^2^)+(0.0643P)^2^+0.1955P] where P=(Fo^2^+2Fc^2^)/3'
_refine_ls_weighting_scheme calc
_refine_ls_wR_factor_gt 0.1201
_refine_ls_wR_factor_ref 0.1361
_reflns_number_gt 3708
_reflns_number_total 5486
_reflns_threshold_expression >2sigma(I)
_cod_data_source_file b307492g.txt
_cod_data_source_block FORM_A
_cod_depositor_comments
;
The following automatic conversions were performed:

'_exptl_crystal_density_meas' value 'none' was changed to '?' - the
value is perceived as not measured.

Automatic conversion script
Id: cif_fix_values 3008 2015-01-20 13:52:24Z robertas 

The following automatic conversions were performed:

'_symmetry_cell_setting' tag value 'ticlinic' was replaced with
'triclinic' value as specified in the replacement file
'/home/robertas/cod-tools/perl-scripts/inputs/replacement_values.lst'.

Automatic conversion script
Id: cif_fix_values 3143 2015-03-26 13:38:13Z robertas 
;
_cod_original_sg_symbol_H-M P-1
_cod_database_code 7050661

loop_
_symmetry_equiv_pos_as_xyz
'x, y, z'
'-x, -y, -z'

loop_
_atom_site_label
_atom_site_type_symbol
_atom_site_fract_x
_atom_site_fract_y
_atom_site_fract_z
_atom_site_U_iso_or_equiv
_atom_site_adp_type
_atom_site_occupancy
_atom_site_symmetry_multiplicity
_atom_site_calc_flag
_atom_site_refinement_flags
_atom_site_disorder_assembly
_atom_site_disorder_group
O1 O 1.4889(3) 0.38687(12) 0.47689(13) 0.0619(5) Uani 1 1 d . . .
O2 O 1.0160(2) 0.60242(9) 0.62723(10) 0.0396(3) Uani 1 1 d . . .
O3 O 0.9925(2) 0.07079(9) 0.83792(9) 0.0346(3) Uani 1 1 d . . .
N1 N 1.4170(3) -0.07917(14) 0.31897(13) 0.0472(5) Uani 1 1 d . . .
N2 N 0.0944(3) 0.62132(13) 1.01902(13) 0.0461(4) Uani 1 1 d . . .
N3 N 0.0255(3) 0.15170(13) 1.18729(13) 0.0436(4) Uani 1 1 d . . .
C1 C 1.4069(3) -0.00826(15) 0.34455(13) 0.0367(4) Uani 1 1 d . . .
C2 C 1.3930(3) 0.07840(13) 0.38064(13) 0.0312(4) Uani 1 1 d . . .
C3 C 1.5785(3) 0.13901(14) 0.37177(13) 0.0341(4) Uani 1 1 d . . .
H3 H 1.7157 0.1272 0.3371 0.041 Uiso 1 1 calc R . .
C4 C 1.5629(3) 0.21672(14) 0.41359(13) 0.0320(4) Uani 1 1 d . . .
H4 H 1.6888 0.2591 0.4065 0.038 Uiso 1 1 calc R . .
C5 C 1.3623(3) 0.23316(13) 0.46628(13) 0.0286(4) Uani 1 1 d . . .
C6 C 1.1742(3) 0.17526(14) 0.47050(13) 0.0308(4) Uani 1 1 d . . .
H6 H 1.0356 0.1884 0.5033 0.037 Uiso 1 1 calc R . .
C7 C 1.1881(3) 0.09889(14) 0.42731(13) 0.0324(4) Uani 1 1 d . . .
H7 H 1.0587 0.0603 0.4293 0.039 Uiso 1 1 calc R . .
C8 C 1.3562(3) 0.31827(14) 0.51017(15) 0.0347(4) Uani 1 1 d . . .
C9 C 1.1846(3) 0.32069(13) 0.59447(13) 0.0274(4) Uani 1 1 d . . .
C10 C 1.1195(3) 0.41591(13) 0.60091(13) 0.0278(4) Uani 1 1 d . . .
H10 H 1.1807 0.4749 0.5522 0.033 Uiso 1 1 calc R . .
C11 C 0.9660(3) 0.42573(12) 0.67786(12) 0.0248(4) Uani 1 1 d . . .
C12 C 0.8843(3) 0.33843(12) 0.75159(12) 0.0236(3) Uani 1 1 d . . .
H12 H 0.7834 0.3443 0.8055 0.028 Uiso 1 1 calc R . .
C13 C 0.9498(3) 0.24273(12) 0.74659(12) 0.0241(4) Uani 1 1 d . . .
C14 C 1.0997(3) 0.23460(13) 0.66749(12) 0.0266(4) Uani 1 1 d . . .
H14 H 1.1440 0.1696 0.6636 0.032 Uiso 1 1 calc R . .
C15 C 0.9073(3) 0.53038(13) 0.68073(13) 0.0269(4) Uani 1 1 d . . .
C16 C 0.7193(3) 0.54724(12) 0.75260(13) 0.0264(4) Uani 1 1 d . . .
C17 C 0.7556(3) 0.61763(13) 0.80051(15) 0.0346(4) Uani 1 1 d . . .
H17 H 0.8931 0.6539 0.7858 0.042 Uiso 1 1 calc R . .
C18 C 0.5927(3) 0.63497(14) 0.86935(15) 0.0388(5) Uani 1 1 d . . .
H18 H 0.6197 0.6814 0.9038 0.047 Uiso 1 1 calc R . .
C19 C 0.3889(3) 0.58421(13) 0.88797(13) 0.0307(4) Uani 1 1 d . . .
C20 C 0.3479(3) 0.51599(14) 0.83821(14) 0.0323(4) Uani 1 1 d . . .
H20 H 0.2073 0.4823 0.8503 0.039 Uiso 1 1 calc R . .
C21 C 0.5140(3) 0.49756(13) 0.77077(13) 0.0290(4) Uani 1 1 d . . .
H21 H 0.4876 0.4507 0.7367 0.035 Uiso 1 1 calc R . .
C22 C 0.2215(3) 0.60382(14) 0.96101(14) 0.0355(4) Uani 1 1 d . . .
C23 C 0.8814(3) 0.14783(12) 0.82851(12) 0.0247(4) Uani 1 1 d . . .
C24 C 0.6863(3) 0.14917(12) 0.90302(12) 0.0241(4) Uani 1 1 d . . .
C25 C 0.4849(3) 0.19999(13) 0.87762(13) 0.0271(4) Uani 1 1 d . . .
H25 H 0.4662 0.2359 0.8100 0.033 Uiso 1 1 calc R . .
C26 C 0.3119(3) 0.19826(13) 0.95071(13) 0.0290(4) Uani 1 1 d . . .
H26 H 0.1754 0.2336 0.9335 0.035 Uiso 1 1 calc R . .
C27 C 0.3392(3) 0.14448(13) 1.04940(13) 0.0285(4) Uani 1 1 d . . .
C28 C 0.5380(3) 0.09208(13) 1.07540(13) 0.0307(4) Uani 1 1 d . . .
H28 H 0.5556 0.0551 1.1428 0.037 Uiso 1 1 calc R . .
C29 C 0.7096(3) 0.09436(12) 1.00206(13) 0.0281(4) Uani 1 1 d . . .
H29 H 0.8450 0.0581 1.0193 0.034 Uiso 1 1 calc R . .
C30 C 0.1620(3) 0.14648(14) 1.12649(14) 0.0334(4) Uani 1 1 d . . .

loop_
_atom_site_aniso_label
_atom_site_aniso_U_11
_atom_site_aniso_U_22
_atom_site_aniso_U_33
_atom_site_aniso_U_23
_atom_site_aniso_U_13
_atom_site_aniso_U_12
O1 0.0550(10) 0.0508(9) 0.0821(12) -0.0354(9) 0.0407(9) -0.0251(8)
O2 0.0389(8) 0.0239(7) 0.0476(8) -0.0040(6) 0.0137(6) -0.0036(6)
O3 0.0406(7) 0.0254(7) 0.0335(7) -0.0055(6) 0.0023(6) 0.0060(6)
N1 0.0609(12) 0.0421(10) 0.0401(10) -0.0160(9) -0.0029(9) 0.0048(9)
N2 0.0482(10) 0.0463(11) 0.0439(10) -0.0189(9) 0.0093(8) 0.0045(8)
N3 0.0428(10) 0.0477(10) 0.0414(10) -0.0195(8) 0.0113(8) -0.0071(8)
C1 0.0444(11) 0.0379(11) 0.0245(9) -0.0064(8) -0.0004(8) 0.0033(9)
C2 0.0388(10) 0.0312(10) 0.0210(9) -0.0055(7) -0.0010(7) 0.0040(8)
C3 0.0300(10) 0.0411(11) 0.0289(9) -0.0107(8) 0.0054(7) 0.0049(8)
C4 0.0273(9) 0.0358(10) 0.0298(10) -0.0079(8) 0.0053(7) -0.0007(8)
C5 0.0274(9) 0.0303(9) 0.0247(9) -0.0055(7) 0.0029(7) 0.0021(7)
C6 0.0264(9) 0.0350(10) 0.0275(9) -0.0069(8) 0.0051(7) 0.0010(7)
C7 0.0319(10) 0.0352(10) 0.0274(9) -0.0067(8) 0.0014(7) -0.0039(8)
C8 0.0308(10) 0.0325(10) 0.0380(10) -0.0106(8) 0.0100(8) -0.0025(8)
C9 0.0248(9) 0.0305(9) 0.0263(9) -0.0094(7) 0.0028(7) -0.0003(7)
C10 0.0264(9) 0.0276(9) 0.0268(9) -0.0054(7) 0.0013(7) -0.0026(7)
C11 0.0241(8) 0.0243(8) 0.0250(9) -0.0069(7) -0.0005(7) 0.0000(7)
C12 0.0223(8) 0.0255(9) 0.0229(8) -0.0081(7) -0.0003(6) 0.0006(6)
C13 0.0247(8) 0.0252(8) 0.0225(8) -0.0080(7) -0.0005(6) 0.0000(7)
C14 0.0276(9) 0.0259(9) 0.0270(9) -0.0102(7) -0.0005(7) 0.0031(7)
C15 0.0255(9) 0.0253(9) 0.0280(9) -0.0065(7) 0.0002(7) -0.0004(7)
C16 0.0285(9) 0.0210(8) 0.0269(9) -0.0049(7) 0.0011(7) 0.0017(7)
C17 0.0327(10) 0.0263(9) 0.0456(11) -0.0141(9) 0.0046(8) -0.0059(8)
C18 0.0442(11) 0.0312(10) 0.0455(12) -0.0209(9) 0.0050(9) -0.0042(9)
C19 0.0337(10) 0.0273(9) 0.0295(9) -0.0090(8) 0.0034(7) 0.0041(7)
C20 0.0266(9) 0.0326(10) 0.0373(10) -0.0115(8) 0.0010(8) 0.0002(7)
C21 0.0298(9) 0.0272(9) 0.0317(9) -0.0123(8) -0.0010(7) 0.0008(7)
C22 0.0387(11) 0.0311(10) 0.0357(11) -0.0108(8) 0.0017(8) 0.0031(8)
C23 0.0281(9) 0.0231(8) 0.0234(8) -0.0081(7) -0.0028(7) 0.0007(7)
C24 0.0284(9) 0.0203(8) 0.0240(8) -0.0083(7) 0.0017(7) -0.0031(7)
C25 0.0311(9) 0.0249(9) 0.0234(9) -0.0046(7) -0.0023(7) -0.0018(7)
C26 0.0269(9) 0.0286(9) 0.0318(10) -0.0105(8) -0.0003(7) -0.0016(7)
C27 0.0328(9) 0.0254(9) 0.0279(9) -0.0112(7) 0.0057(7) -0.0071(7)
C28 0.0390(10) 0.0283(9) 0.0223(9) -0.0051(7) 0.0001(7) -0.0023(8)
C29 0.0319(9) 0.0226(8) 0.0270(9) -0.0039(7) -0.0012(7) 0.0001(7)
C30 0.0374(10) 0.0317(10) 0.0330(10) -0.0139(8) 0.0034(8) -0.0082(8)

loop_
_atom_type_symbol
_atom_type_description
_atom_type_scat_dispersion_real
_atom_type_scat_dispersion_imag
_atom_type_scat_source
C C 0.0033 0.0016 'International Tables Vol C Tables 4.2.6.8 and 6.1.1.4'
H H 0.0000 0.0000 'International Tables Vol C Tables 4.2.6.8 and 6.1.1.4'
N N 0.0061 0.0033 'International Tables Vol C Tables 4.2.6.8 and 6.1.1.4'
O O 0.0106 0.0060 'International Tables Vol C Tables 4.2.6.8 and 6.1.1.4'

loop_
_geom_angle_atom_site_label_1
_geom_angle_atom_site_label_2
_geom_angle_atom_site_label_3
_geom_angle
_geom_angle_site_symmetry_1
_geom_angle_site_symmetry_3
_geom_angle_publ_flag
N1 C1 C2 177.8(2) . . ?
C3 C2 C7 120.16(16) . . ?
C3 C2 C1 121.48(17) . . ?
C7 C2 C1 118.34(17) . . ?
C4 C3 C2 119.74(16) . . ?
C3 C4 C5 120.24(17) . . ?
C6 C5 C4 119.49(16) . . ?
C6 C5 C8 122.67(15) . . ?
C4 C5 C8 117.71(16) . . ?
C7 C6 C5 120.31(16) . . ?
C6 C7 C2 119.84(17) . . ?
O1 C8 C5 119.77(17) . . ?
O1 C8 C9 119.17(17) . . ?
C5 C8 C9 121.05(16) . . ?
C14 C9 C10 119.34(15) . . ?
C14 C9 C8 123.79(16) . . ?
C10 C9 C8 116.77(15) . . ?
C11 C10 C9 120.93(15) . . ?
C10 C11 C12 119.06(15) . . ?
C10 C11 C15 117.82(15) . . ?
C12 C11 C15 123.01(15) . . ?
C13 C12 C11 120.56(15) . . ?
C14 C13 C12 119.41(15) . . ?
C14 C13 C23 118.36(14) . . ?
C12 C13 C23 121.98(14) . . ?
C9 C14 C13 120.65(15) . . ?
O2 C15 C11 120.24(15) . . ?
O2 C15 C16 119.20(15) . . ?
C11 C15 C16 120.51(14) . . ?
C17 C16 C21 119.80(16) . . ?
C17 C16 C15 117.10(15) . . ?
C21 C16 C15 123.09(15) . . ?
C18 C17 C16 120.20(17) . . ?
C17 C18 C19 119.64(17) . . ?
C20 C19 C18 120.67(17) . . ?
C20 C19 C22 121.04(17) . . ?
C18 C19 C22 118.29(16) . . ?
C21 C20 C19 119.28(17) . . ?
C20 C21 C16 120.35(16) . . ?
N2 C22 C19 177.8(2) . . ?
O3 C23 C24 119.79(15) . . ?
O3 C23 C13 119.84(15) . . ?
C24 C23 C13 120.24(14) . . ?
C29 C24 C25 119.41(16) . . ?
C29 C24 C23 117.17(15) . . ?
C25 C24 C23 123.40(15) . . ?
C26 C25 C24 120.20(16) . . ?
C25 C26 C27 119.61(16) . . ?
C26 C27 C28 120.68(16) . . ?
C26 C27 C30 119.58(17) . . ?
C28 C27 C30 119.69(16) . . ?
C29 C28 C27 119.28(16) . . ?
C28 C29 C24 120.79(16) . . ?
N3 C30 C27 177.25(19) . . ?

loop_
_geom_bond_atom_site_label_1
_geom_bond_atom_site_label_2
_geom_bond_distance
_geom_bond_site_symmetry_2
_geom_bond_publ_flag
O1 C8 1.208(2) . ?
O2 C15 1.215(2) . ?
O3 C23 1.2182(19) . ?
N1 C1 1.150(2) . ?
N2 C22 1.142(2) . ?
N3 C30 1.145(2) . ?
C1 C2 1.447(3) . ?
C2 C3 1.388(3) . ?
C2 C7 1.397(2) . ?
C3 C4 1.383(3) . ?
C4 C5 1.400(2) . ?
C5 C6 1.391(2) . ?
C5 C8 1.498(3) . ?
C6 C7 1.379(3) . ?
C8 C9 1.505(2) . ?
C9 C14 1.389(2) . ?
C9 C10 1.395(2) . ?
C10 C11 1.394(2) . ?
C11 C12 1.398(2) . ?
C11 C15 1.497(2) . ?
C12 C13 1.395(2) . ?
C13 C14 1.397(2) . ?
C13 C23 1.499(2) . ?
C15 C16 1.505(2) . ?
C16 C17 1.389(2) . ?
C16 C21 1.391(2) . ?
C17 C18 1.380(3) . ?
C18 C19 1.390(3) . ?
C19 C20 1.390(3) . ?
C19 C22 1.451(2) . ?
C20 C21 1.384(2) . ?
C23 C24 1.499(2) . ?
C24 C29 1.394(2) . ?
C24 C25 1.395(2) . ?
C25 C26 1.386(2) . ?
C26 C27 1.391(2) . ?
C27 C28 1.392(3) . ?
C27 C30 1.453(2) . ?
C28 C29 1.381(2) . ?

loop_
_cod_related_entry_id
_cod_related_entry_database
_cod_related_entry_code
1 ChemSpider 21142004
